data_9011497
loop_
_publ_author_name
'Merlino, S.'
'Pasero, M.'

_publ_section_title
;Crystal chemistry of beryllophosphates: The crystal structure of moraesite,
 Be2(PO4)(OH)*4H2O Locality: Humaita, Brazil
;
_journal_name_full 'Zeitschrift fur Kristallographie'
_journal_page_first 253
_journal_page_last 262
_journal_paper_doi 10.1524/zkri.1992.201.3-4.253
_journal_volume 201
_journal_year 1992
_chemical_compound_source 'Humaita, Brazil'
_chemical_formula_sum 'Be2 H9 O9 P'
_chemical_name_mineral Moraesite
_space_group_IT_number 15
_symmetry_space_group_name_Hall '-C 2yc'
_symmetry_space_group_name_H-M 'C 1 2/c 1'
_cell_angle_alpha 90
_cell_angle_beta 97.93
_cell_angle_gamma 90
_cell_formula_units_Z 4
_cell_length_a 8.553
_cell_length_b 12.319
_cell_length_c 7.155
_cell_volume 746.673
_database_code_amcsd 0011025
_exptl_crystal_density_diffrn 1.768
_cod_original_formula_sum 'Be2 P O9 H9'
_cod_database_code 9011497

loop_
_space_group_symop_operation_xyz
x,y,z
1/2+x,1/2+y,z
x,-y,1/2+z
1/2+x,1/2-y,1/2+z
-x,y,1/2-z
1/2-x,1/2+y,1/2-z
-x,-y,-z
1/2-x,1/2-y,-z

loop_
_atom_site_aniso_label
_atom_site_aniso_U_11
_atom_site_aniso_U_22
_atom_site_aniso_U_33
_atom_site_aniso_U_12
_atom_site_aniso_U_13
_atom_site_aniso_U_23
Be 0.03800 0.02870 0.00650 0.00400 0.00730 0.00270
P 0.01430 0.01320 0.01410 0.00000 0.00120 0.00000
O1 0.01050 0.02120 0.01890 0.00560 0.00290 0.00180
O2 0.03310 0.02320 0.02420 -0.00860 0.00690 0.00350
O-H4 0.04600 0.02770 0.04020 0.00000 0.01600 0.00000
Wat3 0.03190 0.03670 0.04230 -0.01060 -0.00120 -0.00230
Wat5 0.05060 0.07040 0.05810 -0.00040 0.00260 0.02160

loop_
_atom_site_label
_atom_site_fract_x
_atom_site_fract_y
_atom_site_fract_z
_atom_site_U_iso_or_equiv
_atom_site_type_symbol
_atom_site_attached_hydrogens
Be 0.62300 0.62500 0.62400 0.02400 Be 0
P 0.50000 0.57530 0.25000 0.01400 P 0
O1 0.62300 0.50640 0.17600 0.01700 O 0
O2 0.57800 0.65170 0.40400 0.02700 O 0
O-H4 0.50000 0.68500 0.75000 0.03700 O 1
Wat3 0.80500 0.66240 0.69600 0.03800 O 2
Wat5 0.39800 0.09100 0.05200 0.06000 O 2

loop_
_cod_changelog_entry_id
_cod_changelog_entry_author
_cod_changelog_entry_date
_cod_changelog_entry_text
1
;cod-tools version 3.8.0
Id: cif_guess_AMCSD_atom_types 9574 2023-05-10 09:00:05Z saulius
;
2023-05-10T18:53:14+03:00
;Derived atom types and hydrogen counts
from atom names that follow the AMCSD naming convention
(Wat == water, O-H == hydroxyl).
;
2
;cod-tools version 3.10.1
Id: cif_fix_AMCSD_aniso_labels 10200 2024-08-01 14:09:44Z saulius
;
2024-08-02T12:21:41+03:00
;Changed the following '_atom_site_aniso_label' values:
'OH4' -> 'O-H4'
;

loop_
_cod_related_entry_id
_cod_related_entry_database
_cod_related_entry_code
1 AMCSD 0011025
